data_1531571
loop_
_publ_author_name
'Ijjaali, I.'
'McFarland, A.D.'
'Haynes, C.L.'
'van Duyne, R.P.'
'Ibers, J.A.'

_publ_section_title
;
 Synthesis and characterization of La4 Mn Cu6 S10
;
_journal_name_full 'Journal of Solid State Chemistry'
_journal_page_first 127
_journal_page_last 131
_journal_volume 172
_journal_year 2003
_chemical_formula_sum 'Cu6 La4 Mn S10'
_chemical_name_systematic 'La4 Mn Cu6 S10'
_space_group_IT_number 2
_symmetry_space_group_name_Hall '-P 1'
_symmetry_space_group_name_H-M 'P -1'
_cell_angle_alpha 83.457
_cell_angle_beta 74.398
_cell_angle_gamma 89.996
_cell_formula_units_Z 1
_cell_length_a 6.6076
_cell_length_b 7.3247
_cell_length_c 8.7844
_cell_volume 406.613
_citation_journal_id_ASTM JSSCBI
_cod_data_source_file Ijjaali_JSSCBI_2003_1517.cif
_cod_data_source_block Cu6La4Mn1S10
_cod_original_formula_sum 'Cu6 La4 Mn1 S10'
_cod_database_code 1531571

loop_
_symmetry_equiv_pos_as_xyz
x,y,z
-x,-y,-z

loop_
_atom_site_label
_atom_site_type_symbol
_atom_site_fract_x
_atom_site_fract_y
_atom_site_fract_z
_atom_site_occupancy
_atom_site_U_iso_or_equiv
Mn1 Mn+2 0.5 0.5 0.5 1 0.0
Cu2 Cu+1 0.33467 0.09936 0.42608 1 0.0
Cu3 Cu+1 0.56175 0.33776 0.05495 1 0.0
Cu1 Cu+1 0.21784 0.8004 0.33932 1 0.0
S5 S-2 0.68781 0.19026 0.41663 1 0.0
La1 La+3 0.06091 0.4098 0.2457 1 0.0
S4 S-2 0.47195 0.58655 0.21615 1 0.0
S2 S-2 0.13305 0.30104 0.57327 1 0.0
La2 La+3 0.27739 0.07356 0.82589 1 0.0
S1 S-2 0.08386 0.73082 0.00238 1 0.0
S3 S-2 0.31796 0.09146 0.16562 1 0.0
